data_1515679
loop_
_publ_author_name
'P\'erez-Gal\'an, Patricia'
'Herrero-G\'omez, Elena'
'Hog, Daniel T.'
'Martin, Nolwenn J. A.'
'Maseras, Feliu'
'Echavarren, Antonio M.'

_publ_section_title
;
 Mechanism of the gold-catalyzed cyclopropanation of alkenes with
 1,6-enynes
;
_journal_issue 1
_journal_name_full 'Chemical Science'
_journal_page_first 141
_journal_paper_doi 10.1039/c0sc00335b
_journal_volume 2
_journal_year 2011
_chemical_formula_sum 'C27 H27 N O2 S'
_chemical_formula_weight 429.56
_chemical_name_systematic
;
?
;
_space_group_IT_number 14
_symmetry_cell_setting monoclinic
_symmetry_space_group_name_Hall '-P 2ybc'
_symmetry_space_group_name_H-M 'P 1 21/c 1'
_atom_sites_solution_hydrogens geom
_atom_sites_solution_primary direct
_atom_sites_solution_secondary difmap
_audit_creation_method SHELXL-97
_cell_angle_alpha 90.00
_cell_angle_beta 97.724(2)
_cell_angle_gamma 90.00
_cell_formula_units_Z 4
_cell_length_a 13.6368(12)
_cell_length_b 7.9693(8)
_cell_length_c 21.2530(17)
_cell_measurement_reflns_used 9834
_cell_measurement_temperature 100(2)
_cell_measurement_theta_max 33.16
_cell_measurement_theta_min 2.73
_cell_volume 2288.7(4)
_computing_cell_refinement 'Bruker APEX2 v2009.1-0'
_computing_data_collection 'Bruker APEX2 v2009.1-0'
_computing_data_reduction 'Bruker SAINT V7.60A'
_computing_molecular_graphics 'Bruker SHELXTL'
_computing_publication_material 'Bruker SHELXTL'
_computing_structure_refinement 'SHELXS-97 (Sheldrick, 2008)'
_computing_structure_solution 'SHELXS-97 (Sheldrick, 2008)'
_diffrn_ambient_temperature 100(2)
_diffrn_detector_area_resol_mean 512
_diffrn_detector_type '4K CCD area detector APEX II'
_diffrn_measured_fraction_theta_full 0.976
_diffrn_measured_fraction_theta_max 0.976
_diffrn_measurement_device_type 'Kappa 4-axis goniometer bruker-nonius'
_diffrn_measurement_method
;
Fullsphere data collection, phi and omega scans
;
_diffrn_measurement_specimen_support 'magnetic support whith 10 micron nylon fiber cryoloop'
_diffrn_radiation_monochromator 'Multilayer Montel 200 mirrors'
_diffrn_radiation_type MoK\a
_diffrn_radiation_wavelength 0.71073
_diffrn_reflns_av_R_equivalents 0.0234
_diffrn_reflns_av_sigmaI/netI 0.0303
_diffrn_reflns_limit_h_max 20
_diffrn_reflns_limit_h_min -18
_diffrn_reflns_limit_k_max 11
_diffrn_reflns_limit_k_min -12
_diffrn_reflns_limit_l_max 16
_diffrn_reflns_limit_l_min -32
_diffrn_reflns_number 21425
_diffrn_reflns_theta_full 33.17
_diffrn_reflns_theta_max 33.17
_diffrn_reflns_theta_min 1.51
_diffrn_source 'rotating anode X-ray tube'
_diffrn_source_current 70
_diffrn_source_power 50
_diffrn_source_size '3 mm x 0.3 mm fine focus'
_diffrn_source_type 'Bruker-Nonius FR 591'
_exptl_absorpt_coefficient_mu 0.165
_exptl_absorpt_correction_T_max 1.0
_exptl_absorpt_correction_T_min 0.9998
_exptl_absorpt_correction_type empirical
_exptl_absorpt_process_details
;
SADABS Version 2008/1 Bruker-Nonius
Blessing, Acta Cryst. (1995) A51 33-38
;
_exptl_crystal_colour colourless
_exptl_crystal_density_diffrn 1.247
_exptl_crystal_density_method 'not measured'
_exptl_crystal_description block
_exptl_crystal_F_000 912
_exptl_crystal_size_max 0.60
_exptl_crystal_size_mid 0.60
_exptl_crystal_size_min 0.60
_refine_diff_density_max 0.546
_refine_diff_density_min -0.362
_refine_diff_density_rms 0.065
_refine_ls_extinction_method none
_refine_ls_goodness_of_fit_ref 1.109
_refine_ls_hydrogen_treatment noref
_refine_ls_matrix_type full
_refine_ls_number_parameters 281
_refine_ls_number_reflns 8536
_refine_ls_number_restraints 0
_refine_ls_restrained_S_all 1.109
_refine_ls_R_factor_all 0.0563
_refine_ls_R_factor_gt 0.0483
_refine_ls_shift/su_max 0.001
_refine_ls_shift/su_mean 0.000
_refine_ls_structure_factor_coef Fsqd
_refine_ls_weighting_details 'calc w=1/[\s^2^(Fo^2^)+(0.0621P)^2^+1.0488P] where P=(Fo^2^+2Fc^2^)/3'
_refine_ls_weighting_scheme calc
_refine_ls_wR_factor_gt 0.1327
_refine_ls_wR_factor_ref 0.1393
_reflns_number_gt 7333
_reflns_number_total 8536
_reflns_threshold_expression >2sigma(I)
_cod_data_source_file c0sc00335b.txt
_cod_data_source_block ppg767_0m
_cod_depositor_comments
;
The following automatic conversions were performed:
'_diffrn_measurement_specimen_suppport' tag replaced with
'_diffrn_measurement_specimen_support'.

Automatic conversion script
Id: cif_correct_tags 1440 2010-10-19 06:21:57Z saulius 

The following automatic conversions were performed:

'_symmetry_cell_setting' value 'Monoclinic' changed to 'monoclinic'
according to
/usr/data/users/saulius/automatic-downloads/retrospective/RSC/lib/dictionaries/cif_core.dic
dictionary named 'cif_core.dic' version 2.4.2 from 2011-04-26.

Automatic conversion script
Id: cif_fix_values 2281 2013-09-26 08:29:07Z andrius 
;
_cod_original_sg_symbol_H-M P2(1)/c
_cod_database_code 1515679

loop_
_symmetry_equiv_pos_as_xyz
'x, y, z'
'-x, y+1/2, -z+1/2'
'-x, -y, -z'
'x, -y-1/2, z-1/2'

loop_
_atom_site_label
_atom_site_type_symbol
_atom_site_fract_x
_atom_site_fract_y
_atom_site_fract_z
_atom_site_U_iso_or_equiv
_atom_site_adp_type
_atom_site_occupancy
_atom_site_symmetry_multiplicity
_atom_site_calc_flag
_atom_site_refinement_flags
C1 C 0.48204(10) -0.19154(18) 0.23052(7) 0.0285(3) Uani 1 1 d .
H1 H 0.5385 -0.2556 0.2240 0.034 Uiso 1 1 calc R
C2 C 0.44895(10) -0.19057(17) 0.28937(7) 0.0279(3) Uani 1 1 d .
H2 H 0.4829 -0.2541 0.3234 0.034 Uiso 1 1 calc R
C3 C 0.36597(9) -0.09669(16) 0.29883(6) 0.0228(2) Uani 1 1 d .
H3 H 0.3436 -0.0970 0.3393 0.027 Uiso 1 1 calc R
C4 C 0.31529(8) -0.00209(14) 0.24950(6) 0.0179(2) Uani 1 1 d .
C5 C 0.34923(9) -0.00432(16) 0.19035(6) 0.0207(2) Uani 1 1 d .
H5 H 0.3155 0.0588 0.1562 0.025 Uiso 1 1 calc R
C6 C 0.43204(9) -0.09816(17) 0.18108(7) 0.0252(2) Uani 1 1 d .
H6 H 0.4546 -0.0984 0.1407 0.030 Uiso 1 1 calc R
C7 C 0.23026(8) 0.10325(15) 0.26233(6) 0.0184(2) Uani 1 1 d .
H7 H 0.2091 0.0856 0.3051 0.022 Uiso 1 1 calc R
C8 C 0.14778(8) 0.15350(16) 0.21108(6) 0.0210(2) Uani 1 1 d .
H8A H 0.1517 0.1142 0.1673 0.025 Uiso 1 1 calc R
H8B H 0.0799 0.1598 0.2226 0.025 Uiso 1 1 calc R
C9 C 0.22111(8) 0.28356(14) 0.23843(5) 0.01672(19) Uani 1 1 d .
H9 H 0.2707 0.3164 0.2100 0.020 Uiso 1 1 calc R
C10 C 0.19704(7) 0.41796(14) 0.28251(5) 0.01545(18) Uani 1 1 d .
C11 C 0.12952(8) 0.56558(14) 0.26005(5) 0.01612(18) Uani 1 1 d .
H11 H 0.1519 0.6760 0.2793 0.019 Uiso 1 1 calc R
C12 C 0.08050(8) 0.57652(15) 0.19323(5) 0.0181(2) Uani 1 1 d .
C13 C 0.11910(10) 0.69075(18) 0.15309(6) 0.0255(2) Uani 1 1 d .
H13 H 0.1753 0.7561 0.1689 0.031 Uiso 1 1 calc R
C14 C 0.07616(12) 0.7098(2) 0.09038(7) 0.0366(4) Uani 1 1 d .
H14 H 0.1032 0.7877 0.0635 0.044 Uiso 1 1 calc R
C15 C -0.00579(13) 0.6155(2) 0.06707(7) 0.0385(4) Uani 1 1 d .
H15 H -0.0349 0.6285 0.0242 0.046 Uiso 1 1 calc R
C16 C -0.04558(12) 0.5021(2) 0.10609(7) 0.0354(3) Uani 1 1 d .
H16 H -0.1020 0.4375 0.0900 0.042 Uiso 1 1 calc R
C17 C -0.00250(9) 0.48303(17) 0.16920(6) 0.0249(2) Uani 1 1 d .
H17 H -0.0301 0.4056 0.1959 0.030 Uiso 1 1 calc R
C18 C 0.09891(8) 0.43991(15) 0.30686(5) 0.01716(19) Uani 1 1 d .
H18 H 0.0438 0.3599 0.2928 0.021 Uiso 1 1 calc R
C19 C 0.11905(8) 0.48980(16) 0.37590(5) 0.0198(2) Uani 1 1 d .
H19A H 0.0727 0.5781 0.3862 0.024 Uiso 1 1 calc R
H19B H 0.1142 0.3921 0.4041 0.024 Uiso 1 1 calc R
C20 C 0.27709(8) 0.46023(16) 0.33718(5) 0.0182(2) Uani 1 1 d .
H20A H 0.3074 0.3572 0.3573 0.022 Uiso 1 1 calc R
H20B H 0.3295 0.5306 0.3227 0.022 Uiso 1 1 calc R
C21 C 0.30015(9) 0.41452(16) 0.49441(6) 0.0201(2) Uani 1 1 d .
C22 C 0.39200(9) 0.33666(17) 0.49660(6) 0.0239(2) Uani 1 1 d .
H22 H 0.4424 0.3854 0.4757 0.029 Uiso 1 1 calc R
C23 C 0.40916(10) 0.18685(18) 0.52972(7) 0.0269(3) Uani 1 1 d .
H23 H 0.4723 0.1351 0.5321 0.032 Uiso 1 1 calc R
C24 C 0.33566(10) 0.11082(17) 0.55958(6) 0.0248(2) Uani 1 1 d .
C25 C 0.35593(12) -0.0515(2) 0.59502(8) 0.0325(3) Uani 1 1 d .
H25A H 0.3614 -0.0303 0.6408 0.049 Uiso 1 1 calc R
H25B H 0.4180 -0.0997 0.5849 0.049 Uiso 1 1 calc R
H25C H 0.3016 -0.1302 0.5825 0.049 Uiso 1 1 calc R
C26 C 0.24356(10) 0.19013(18) 0.55624(6) 0.0250(2) Uani 1 1 d .
H26 H 0.1926 0.1397 0.5761 0.030 Uiso 1 1 calc R
C27 C 0.22552(9) 0.34152(18) 0.52430(6) 0.0229(2) Uani 1 1 d .
H27 H 0.1630 0.3949 0.5228 0.027 Uiso 1 1 calc R
N1 N 0.22193(7) 0.55393(14) 0.38137(5) 0.01822(18) Uani 1 1 d .
O1 O 0.20741(8) 0.69905(13) 0.48112(5) 0.0272(2) Uani 1 1 d .
O2 O 0.37146(7) 0.67380(13) 0.44287(5) 0.02542(19) Uani 1 1 d .
S1 S 0.27750(2) 0.60289(4) 0.451504(13) 0.01963(7) Uani 1 1 d .

loop_
_atom_site_aniso_label
_atom_site_aniso_U_11
_atom_site_aniso_U_22
_atom_site_aniso_U_33
_atom_site_aniso_U_23
_atom_site_aniso_U_13
_atom_site_aniso_U_12
C1 0.0221(5) 0.0193(6) 0.0430(7) -0.0057(5) 0.0008(5) 0.0046(4)
C2 0.0251(5) 0.0181(6) 0.0381(7) 0.0025(5) -0.0047(5) 0.0045(4)
C3 0.0238(5) 0.0167(5) 0.0270(5) 0.0029(4) -0.0003(4) 0.0001(4)
C4 0.0169(4) 0.0123(5) 0.0239(5) -0.0004(4) 0.0002(4) -0.0011(3)
C5 0.0208(5) 0.0163(5) 0.0245(5) -0.0028(4) 0.0009(4) 0.0016(4)
C6 0.0240(5) 0.0198(6) 0.0322(6) -0.0069(5) 0.0057(5) 0.0014(4)
C7 0.0173(4) 0.0150(5) 0.0229(5) 0.0005(4) 0.0030(4) 0.0002(4)
C8 0.0168(4) 0.0182(5) 0.0270(5) -0.0035(4) -0.0009(4) 0.0007(4)
C9 0.0164(4) 0.0140(5) 0.0197(4) -0.0006(4) 0.0024(3) 0.0004(3)
C10 0.0131(4) 0.0147(5) 0.0186(4) -0.0001(4) 0.0025(3) 0.0002(3)
C11 0.0156(4) 0.0137(5) 0.0193(4) -0.0004(4) 0.0031(3) 0.0006(3)
C12 0.0186(4) 0.0167(5) 0.0193(4) -0.0009(4) 0.0033(4) 0.0049(4)
C13 0.0250(5) 0.0279(6) 0.0251(5) 0.0057(5) 0.0091(4) 0.0063(5)
C14 0.0428(8) 0.0450(9) 0.0244(6) 0.0103(6) 0.0131(5) 0.0197(7)
C15 0.0494(9) 0.0443(9) 0.0201(5) -0.0039(6) -0.0017(5) 0.0268(7)
C16 0.0377(7) 0.0312(8) 0.0324(7) -0.0111(6) -0.0134(6) 0.0129(6)
C17 0.0249(5) 0.0202(6) 0.0275(6) -0.0024(4) -0.0042(4) 0.0031(4)
C18 0.0141(4) 0.0182(5) 0.0194(4) 0.0002(4) 0.0035(3) -0.0011(3)
C19 0.0159(4) 0.0244(6) 0.0196(5) 0.0000(4) 0.0048(3) -0.0013(4)
C20 0.0142(4) 0.0199(5) 0.0206(5) -0.0019(4) 0.0024(3) 0.0006(4)
C21 0.0206(5) 0.0201(5) 0.0189(5) -0.0002(4) -0.0004(4) -0.0009(4)
C22 0.0201(5) 0.0228(6) 0.0285(6) 0.0005(5) 0.0019(4) -0.0010(4)
C23 0.0213(5) 0.0238(6) 0.0340(6) 0.0018(5) -0.0015(4) 0.0002(4)
C24 0.0258(5) 0.0221(6) 0.0246(5) 0.0007(4) -0.0038(4) -0.0032(4)
C25 0.0356(7) 0.0242(7) 0.0352(7) 0.0064(5) -0.0044(5) -0.0033(5)
C26 0.0248(5) 0.0282(7) 0.0212(5) 0.0027(5) 0.0003(4) -0.0043(5)
C27 0.0208(5) 0.0276(6) 0.0199(5) 0.0003(4) 0.0016(4) -0.0003(4)
N1 0.0157(4) 0.0208(5) 0.0181(4) -0.0022(3) 0.0022(3) -0.0002(3)
O1 0.0320(5) 0.0251(5) 0.0247(4) -0.0056(4) 0.0048(3) 0.0057(4)
O2 0.0246(4) 0.0235(5) 0.0268(4) 0.0004(4) -0.0015(3) -0.0065(3)
S1 0.02107(13) 0.01824(14) 0.01907(12) -0.00201(9) 0.00085(9) -0.00035(9)

loop_
_atom_type_symbol
_atom_type_description
_atom_type_scat_dispersion_real
_atom_type_scat_dispersion_imag
_atom_type_scat_source
C C 0.0033 0.0016 'International Tables Vol C Tables 4.2.6.8 and 6.1.1.4'
H H 0.0000 0.0000 'International Tables Vol C Tables 4.2.6.8 and 6.1.1.4'
N N 0.0061 0.0033 'International Tables Vol C Tables 4.2.6.8 and 6.1.1.4'
O O 0.0106 0.0060 'International Tables Vol C Tables 4.2.6.8 and 6.1.1.4'
S S 0.1246 0.1234 'International Tables Vol C Tables 4.2.6.8 and 6.1.1.4'

loop_
_geom_angle_atom_site_label_1
_geom_angle_atom_site_label_2
_geom_angle_atom_site_label_3
_geom_angle
C2 C1 C6 119.56(12)
C1 C2 C3 120.17(12)
C2 C3 C4 120.73(12)
C3 C4 C5 118.58(11)
C3 C4 C7 119.12(11)
C5 C4 C7 122.24(10)
C6 C5 C4 120.53(12)
C1 C6 C5 120.43(13)
C4 C7 C8 122.76(10)
C4 C7 C9 120.17(10)
C8 C7 C9 59.34(8)
C9 C8 C7 60.76(8)
C10 C9 C8 123.27(9)
C10 C9 C7 118.95(9)
C8 C9 C7 59.90(8)
C9 C10 C18 125.47(9)
C9 C10 C20 116.35(9)
C18 C10 C20 106.91(9)
C9 C10 C11 122.09(9)
C18 C10 C11 59.57(7)
C20 C10 C11 114.07(9)
C12 C11 C18 122.62(10)
C12 C11 C10 121.12(9)
C18 C11 C10 59.50(7)
C17 C12 C13 118.59(12)
C17 C12 C11 123.84(11)
C13 C12 C11 117.56(11)
C14 C13 C12 120.77(14)
C15 C14 C13 120.02(15)
C14 C15 C16 120.19(13)
C15 C16 C17 119.81(15)
C12 C17 C16 120.62(14)
C10 C18 C19 108.07(9)
C10 C18 C11 60.93(7)
C19 C18 C11 115.82(10)
N1 C19 C18 102.33(9)
N1 C20 C10 102.85(8)
C22 C21 C27 120.41(12)
C22 C21 S1 119.41(10)
C27 C21 S1 120.15(9)
C23 C22 C21 119.28(12)
C22 C23 C24 121.41(12)
C23 C24 C26 118.40(12)
C23 C24 C25 120.44(13)
C26 C24 C25 121.16(13)
C27 C26 C24 121.04(12)
C26 C27 C21 119.44(12)
C20 N1 C19 109.40(9)
C20 N1 S1 119.22(7)
C19 N1 S1 118.29(8)
O2 S1 O1 120.32(6)
O2 S1 N1 106.94(5)
O1 S1 N1 105.93(6)
O2 S1 C21 107.72(6)
O1 S1 C21 107.98(6)
N1 S1 C21 107.31(6)

loop_
_geom_bond_atom_site_label_1
_geom_bond_atom_site_label_2
_geom_bond_distance
C1 C2 1.386(2)
C1 C6 1.389(2)
C2 C3 1.3936(18)
C3 C4 1.3966(17)
C4 C5 1.3969(17)
C4 C7 1.4861(16)
C5 C6 1.3903(17)
C7 C8 1.5107(16)
C7 C9 1.5236(16)
C8 C9 1.5020(16)
C9 C10 1.4884(16)
C10 C18 1.5084(15)
C10 C20 1.5212(15)
C10 C11 1.5302(16)
C11 C12 1.4888(16)
C11 C18 1.5095(16)
C12 C17 1.3934(17)
C12 C13 1.3979(17)
C13 C14 1.390(2)
C14 C15 1.382(3)
C15 C16 1.386(3)
C16 C17 1.3984(19)
C18 C19 1.5094(16)
C19 N1 1.4829(15)
C20 N1 1.4816(15)
C21 C22 1.3930(17)
C21 C27 1.3969(17)
C21 S1 1.7621(13)
C22 C23 1.3897(19)
C23 C24 1.3949(19)
C24 C26 1.3993(19)
C24 C25 1.503(2)
C26 C27 1.3900(19)
N1 S1 1.6263(10)
O1 S1 1.4348(10)
O2 S1 1.4345(10)

loop_
_geom_torsion_atom_site_label_1
_geom_torsion_atom_site_label_2
_geom_torsion_atom_site_label_3
_geom_torsion_atom_site_label_4
_geom_torsion
C6 C1 C2 C3 0.1(2)
C1 C2 C3 C4 -0.2(2)
C2 C3 C4 C5 0.35(18)
C2 C3 C4 C7 -176.88(11)
C3 C4 C5 C6 -0.34(18)
C7 C4 C5 C6 176.81(11)
C2 C1 C6 C5 -0.1(2)
C4 C5 C6 C1 0.21(19)
C3 C4 C7 C8 -155.09(11)
C5 C4 C7 C8 27.78(17)
C3 C4 C7 C9 134.02(12)
C5 C4 C7 C9 -43.11(16)
C4 C7 C8 C9 -108.26(12)
C7 C8 C9 C10 -106.79(12)
C4 C7 C9 C10 -133.66(11)
C8 C7 C9 C10 113.82(11)
C4 C7 C9 C8 112.52(12)
C8 C9 C10 C18 1.65(17)
C7 C9 C10 C18 -69.53(14)
C8 C9 C10 C20 140.37(11)
C7 C9 C10 C20 69.18(13)
C8 C9 C10 C11 -71.65(15)
C7 C9 C10 C11 -142.84(10)
C9 C10 C11 C12 3.17(15)
C18 C10 C11 C12 -112.04(12)
C20 C10 C11 C12 151.82(10)
C9 C10 C11 C18 115.21(11)
C20 C10 C11 C18 -96.15(10)
C18 C11 C12 C17 5.56(17)
C10 C11 C12 C17 77.05(14)
C18 C11 C12 C13 -176.12(10)
C10 C11 C12 C13 -104.64(13)
C17 C12 C13 C14 -0.52(19)
C11 C12 C13 C14 -178.93(12)
C12 C13 C14 C15 0.1(2)
C13 C14 C15 C16 0.2(2)
C14 C15 C16 C17 -0.1(2)
C13 C12 C17 C16 0.61(18)
C11 C12 C17 C16 178.91(12)
C15 C16 C17 C12 -0.3(2)
C9 C10 C18 C19 140.19(11)
C20 C10 C18 C19 -1.63(13)
C11 C10 C18 C19 -110.05(11)
C9 C10 C18 C11 -109.76(12)
C20 C10 C18 C11 108.41(10)
C12 C11 C18 C10 109.58(11)
C12 C11 C18 C19 -153.23(10)
C10 C11 C18 C19 97.19(10)
C10 C18 C19 N1 19.95(12)
C11 C18 C19 N1 -45.85(12)
C9 C10 C20 N1 -163.25(9)
C18 C10 C20 N1 -17.43(12)
C11 C10 C20 N1 46.21(12)
C27 C21 C22 C23 -1.05(19)
S1 C21 C22 C23 -179.09(10)
C21 C22 C23 C24 1.5(2)
C22 C23 C24 C26 -0.8(2)
C22 C23 C24 C25 179.87(13)
C23 C24 C26 C27 -0.4(2)
C25 C24 C26 C27 178.97(13)
C24 C26 C27 C21 0.79(19)
C22 C21 C27 C26 -0.08(19)
S1 C21 C27 C26 177.94(10)
C10 C20 N1 C19 31.48(12)
C10 C20 N1 S1 172.08(8)
C18 C19 N1 C20 -32.36(12)
C18 C19 N1 S1 -173.37(8)
C20 N1 S1 O2 47.58(11)
C19 N1 S1 O2 -175.25(9)
C20 N1 S1 O1 177.06(9)
C19 N1 S1 O1 -45.77(11)
C20 N1 S1 C21 -67.77(10)
C19 N1 S1 C21 69.39(10)
C22 C21 S1 O2 -19.07(12)
C27 C21 S1 O2 162.88(10)
C22 C21 S1 O1 -150.44(10)
C27 C21 S1 O1 31.52(12)
C22 C21 S1 N1 95.77(11)
C27 C21 S1 N1 -82.28(11)
